data_1507401
loop_
_publ_author_name
'Sello, Jason K.'
'Andreana, Peter R.'
'Lee, Daesung'
'Schreiber, Stuart L.'

_publ_section_title
;
 Stereochemical control of skeletal diversity.
;
_journal_issue 22
_journal_name_full 'Organic letters'
_journal_page_first 4125
_journal_page_last 4127
_journal_paper_doi 10.1021/ol035773h
_journal_volume 5
_journal_year 2003
_chemical_formula_sum 'C27 H28 N2 O6'
_chemical_formula_weight 476.51
_chemical_name_systematic
; 
 ? 
;
_space_group_IT_number 56
_symmetry_cell_setting orthorhombic
_symmetry_space_group_name_Hall '-P 2ab 2ac'
_symmetry_space_group_name_H-M 'P c c n'
_atom_sites_solution_hydrogens geom
_atom_sites_solution_primary direct
_atom_sites_solution_secondary difmap
_audit_creation_method SHELXL-97
_cell_angle_alpha 90.00
_cell_angle_beta 90.00
_cell_angle_gamma 90.00
_cell_formula_units_Z 8
_cell_length_a 17.956(2)
_cell_length_b 20.546(3)
_cell_length_c 12.9986(16)
_cell_measurement_temperature 213(2)
_cell_volume 4795.5(11)
_computing_cell_refinement 'SMART (BRUKER, V5.054, 1998)'
_computing_data_collection 'ASTRO (BRUKER, V5.007, 1997)'
_computing_data_reduction 'SAINT (BRUKER, V6.01, 1999)'
_computing_molecular_graphics 'SHELXTL (BRUKER, 1998, V5.1)'
_computing_publication_material 'XCIF (Sheldrick and BRUKER, 1997, V5.1)'
_computing_structure_refinement 'SHELXL-97 (Sheldrick, 1997)'
_computing_structure_solution 'SHELXS-97 (Sheldrick, 1990)'
_diffrn_ambient_temperature 213(2)
_diffrn_detector_area_resol_mean 836.6
_diffrn_measured_fraction_theta_full 0.990
_diffrn_measured_fraction_theta_max 0.990
_diffrn_measurement_device_type CCD
_diffrn_measurement_method '\w, 0.3 deg'
_diffrn_radiation_monochromator graphite
_diffrn_radiation_source 'normal-focus sealed tube'
_diffrn_radiation_type MoK\a
_diffrn_radiation_wavelength 0.71073
_diffrn_reflns_av_R_equivalents 0.0547
_diffrn_reflns_av_sigmaI/netI 0.0379
_diffrn_reflns_limit_h_max 23
_diffrn_reflns_limit_h_min -16
_diffrn_reflns_limit_k_max 23
_diffrn_reflns_limit_k_min -27
_diffrn_reflns_limit_l_max 17
_diffrn_reflns_limit_l_min -17
_diffrn_reflns_number 30377
_diffrn_reflns_theta_full 28.30
_diffrn_reflns_theta_max 28.30
_diffrn_reflns_theta_min 1.51
_diffrn_standards_decay_% <1
_diffrn_standards_interval_count 0
_diffrn_standards_number 0
_exptl_absorpt_coefficient_mu 0.094
_exptl_absorpt_correction_type none
_exptl_crystal_colour colorless
_exptl_crystal_density_diffrn 1.320
_exptl_crystal_density_method 'not measured'
_exptl_crystal_description block
_exptl_crystal_F_000 2016
_exptl_crystal_size_max 0.08
_exptl_crystal_size_mid 0.08
_exptl_crystal_size_min 0.08
_refine_diff_density_max 0.420
_refine_diff_density_min -0.221
_refine_diff_density_rms 0.042
_refine_ls_extinction_method none
_refine_ls_goodness_of_fit_ref 1.006
_refine_ls_hydrogen_treatment constr
_refine_ls_matrix_type full
_refine_ls_number_parameters 318
_refine_ls_number_reflns 5915
_refine_ls_number_restraints 0
_refine_ls_restrained_S_all 1.006
_refine_ls_R_factor_all 0.0941
_refine_ls_R_factor_gt 0.0521
_refine_ls_shift/su_max 0.000
_refine_ls_shift/su_mean 0.000
_refine_ls_structure_factor_coef Fsqd
_refine_ls_weighting_details 'calc w=1/[\s^2^(Fo^2^)+(0.0693P)^2^+1.7155P] where P=(Fo^2^+2Fc^2^)/3'
_refine_ls_weighting_scheme calc
_refine_ls_wR_factor_gt 0.1272
_refine_ls_wR_factor_ref 0.1503
_reflns_number_gt 3753
_reflns_number_total 5915
_reflns_threshold_expression >2sigma(I)
_cod_data_source_file ol035773hsi20030913_024728.cif
_cod_data_source_block sls69_Compound_1
_cod_depositor_comments
;
The following automatic conversions were performed:

'_symmetry_cell_setting' value 'Orthorhombic' changed to
'orthorhombic' according to
/home/saulius/struct/CIF-dictionaries/cif_core.dic dictionary named
'cif_core.dic' version 2.4.1 from 2010-06-29.

Automatic conversion script
Id: cif_fix_values 1715 2011-07-08 13:25:40Z adriana 
;
_cod_original_cell_volume 4795.5(10)
_cod_original_sg_symbol_H-M Pccn
_cod_database_code 1507401

loop_
_symmetry_equiv_pos_as_xyz
'x, y, z'
'-x+1/2, -y+1/2, z'
'-x, y+1/2, -z+1/2'
'x+1/2, -y, -z+1/2'
'-x, -y, -z'
'x-1/2, y-1/2, -z'
'x, -y-1/2, z-1/2'
'-x-1/2, y, z-1/2'

loop_
_atom_site_label
_atom_site_type_symbol
_atom_site_fract_x
_atom_site_fract_y
_atom_site_fract_z
_atom_site_U_iso_or_equiv
_atom_site_adp_type
_atom_site_occupancy
_atom_site_symmetry_multiplicity
_atom_site_calc_flag
_atom_site_refinement_flags
O1 O 0.96722(8) 0.28445(6) 0.58527(10) 0.0395(3) Uani 1 1 d .
O2 O 1.06362(8) 0.45542(6) 0.55965(11) 0.0399(3) Uani 1 1 d .
O3 O 0.91953(11) 0.44687(8) 0.81354(13) 0.0607(5) Uani 1 1 d .
O4 O 0.95301(9) 0.35130(8) 0.88428(11) 0.0515(4) Uani 1 1 d .
O5 O 0.82695(9) 0.32641(7) 0.34224(13) 0.0559(4) Uani 1 1 d .
O6 O 1.16590(11) 0.19969(8) 0.13605(14) 0.0637(5) Uani 1 1 d .
N1 N 0.99753(8) 0.39621(7) 0.44165(12) 0.0319(3) Uani 1 1 d .
N2 N 0.85508(9) 0.43240(8) 0.36515(13) 0.0390(4) Uani 1 1 d .
H2A H 0.8871 0.4601 0.3898 0.047 Uiso 1 1 calc R
C1 C 0.91972(10) 0.33564(8) 0.54785(14) 0.0325(4) Uani 1 1 d .
C2 C 0.84589(11) 0.31834(10) 0.59541(17) 0.0422(5) Uani 1 1 d .
H2 H 0.7983 0.3246 0.5671 0.051 Uiso 1 1 calc R
C3 C 0.86255(13) 0.29245(10) 0.68536(17) 0.0469(5) Uani 1 1 d .
H3 H 0.8289 0.2776 0.7356 0.056 Uiso 1 1 calc R
C4 C 0.94682(12) 0.29141(10) 0.69138(15) 0.0418(5) Uani 1 1 d .
H4 H 0.9680 0.2582 0.7382 0.050 Uiso 1 1 calc R
C5 C 0.97484(11) 0.36263(9) 0.71015(15) 0.0363(4) Uani 1 1 d .
H5 H 1.0299 0.3621 0.7140 0.044 Uiso 1 1 calc R
C6 C 0.95172(10) 0.39489(9) 0.60858(14) 0.0308(4) Uani 1 1 d .
H6 H 0.9131 0.4285 0.6200 0.037 Uiso 1 1 calc R
C7 C 1.01189(10) 0.41933(8) 0.53740(14) 0.0312(4) Uani 1 1 d .
C8 C 0.93703(10) 0.34841(9) 0.43516(14) 0.0329(4) Uani 1 1 d .
H8 H 0.9570 0.3079 0.4044 0.039 Uiso 1 1 calc R
C9 C 0.94503(12) 0.39323(11) 0.80630(15) 0.0410(5) Uani 1 1 d .
C10 C 0.92702(14) 0.37016(14) 0.98536(17) 0.0555(6) Uani 1 1 d .
H10A H 0.9362 0.4167 0.9956 0.067 Uiso 1 1 calc R
H10B H 0.9552 0.3462 1.0377 0.067 Uiso 1 1 calc R
C11 C 0.84668(15) 0.35679(15) 0.9984(2) 0.0657(7) Uani 1 1 d .
H11A H 0.8181 0.3873 0.9574 0.099 Uiso 1 1 calc R
H11B H 0.8333 0.3615 1.0703 0.099 Uiso 1 1 calc R
H11C H 0.8359 0.3128 0.9759 0.099 Uiso 1 1 calc R
C12 C 0.86806(11) 0.36885(9) 0.37481(14) 0.0355(4) Uani 1 1 d .
C13 C 0.78828(12) 0.45629(11) 0.31415(17) 0.0436(5) Uani 1 1 d .
H13A H 0.7620 0.4855 0.3614 0.052 Uiso 1 1 calc R
H13B H 0.7554 0.4192 0.3004 0.052 Uiso 1 1 calc R
C14 C 0.80173(11) 0.49196(10) 0.21462(15) 0.0363(4) Uani 1 1 d .
C15 C 0.74011(13) 0.51520(13) 0.16257(17) 0.0534(6) Uani 1 1 d .
H15 H 0.6923 0.5077 0.1894 0.064 Uiso 1 1 calc R
C16 C 0.74786(15) 0.54925(16) 0.0719(2) 0.0749(9) Uani 1 1 d .
H16 H 0.7055 0.5649 0.0372 0.090 Uiso 1 1 calc R
C17 C 0.81833(15) 0.56040(15) 0.0318(2) 0.0664(8) Uani 1 1 d .
H17 H 0.8239 0.5834 -0.0302 0.080 Uiso 1 1 calc R
C18 C 0.87940(13) 0.53789(13) 0.08278(18) 0.0547(6) Uani 1 1 d .
H18 H 0.9272 0.5455 0.0559 0.066 Uiso 1 1 calc R
C19 C 0.87136(12) 0.50385(11) 0.17403(17) 0.0466(5) Uani 1 1 d .
H19 H 0.9139 0.4887 0.2087 0.056 Uiso 1 1 calc R
C20 C 1.04365(12) 0.41328(9) 0.35336(15) 0.0372(4) Uani 1 1 d .
H20A H 1.0838 0.4421 0.3765 0.045 Uiso 1 1 calc R
H20B H 1.0132 0.4376 0.3039 0.045 Uiso 1 1 calc R
C21 C 1.07752(10) 0.35552(9) 0.29951(14) 0.0339(4) Uani 1 1 d .
C22 C 1.07804(12) 0.35323(10) 0.19286(15) 0.0403(5) Uani 1 1 d .
H22 H 1.0571 0.3878 0.1554 0.048 Uiso 1 1 calc R
C23 C 1.10859(13) 0.30128(11) 0.14075(16) 0.0467(5) Uani 1 1 d .
H23 H 1.1088 0.3008 0.0684 0.056 Uiso 1 1 calc R
C24 C 1.13873(12) 0.25008(10) 0.19480(17) 0.0441(5) Uani 1 1 d .
C25 C 1.13967(12) 0.25104(10) 0.30095(17) 0.0451(5) Uani 1 1 d .
H25 H 1.1608 0.2163 0.3379 0.054 Uiso 1 1 calc R
C26 C 1.10883(12) 0.30418(10) 0.35289(16) 0.0412(5) Uani 1 1 d .
H26 H 1.1094 0.3050 0.4252 0.049 Uiso 1 1 calc R
C27 C 1.19807(15) 0.14625(12) 0.1881(2) 0.0635(7) Uani 1 1 d .
H27A H 1.2407 0.1610 0.2275 0.095 Uiso 1 1 calc R
H27B H 1.2139 0.1139 0.1383 0.095 Uiso 1 1 calc R
H27C H 1.1616 0.1272 0.2341 0.095 Uiso 1 1 calc R

loop_
_atom_site_aniso_label
_atom_site_aniso_U_11
_atom_site_aniso_U_22
_atom_site_aniso_U_33
_atom_site_aniso_U_23
_atom_site_aniso_U_13
_atom_site_aniso_U_12
O1 0.0497(8) 0.0310(7) 0.0378(7) 0.0049(6) -0.0006(6) 0.0088(6)
O2 0.0383(7) 0.0355(7) 0.0459(8) -0.0011(6) -0.0040(6) -0.0044(6)
O3 0.0811(13) 0.0576(10) 0.0432(9) -0.0022(7) 0.0092(8) 0.0179(9)
O4 0.0606(10) 0.0606(10) 0.0333(7) 0.0049(7) 0.0005(7) 0.0018(8)
O5 0.0584(10) 0.0426(8) 0.0668(11) -0.0102(8) -0.0221(8) -0.0077(7)
O6 0.0804(13) 0.0492(10) 0.0614(11) -0.0145(8) 0.0185(9) 0.0021(9)
N1 0.0325(8) 0.0295(7) 0.0339(8) 0.0016(6) 0.0018(6) 0.0001(6)
N2 0.0384(9) 0.0357(9) 0.0428(9) 0.0057(7) -0.0089(7) -0.0028(7)
C1 0.0344(10) 0.0278(9) 0.0353(10) 0.0021(7) -0.0016(8) 0.0036(7)
C2 0.0361(11) 0.0434(11) 0.0469(12) 0.0035(9) 0.0003(9) -0.0074(9)
C3 0.0523(13) 0.0446(12) 0.0437(12) 0.0062(10) 0.0056(10) -0.0100(10)
C4 0.0520(12) 0.0359(10) 0.0375(10) 0.0076(8) -0.0005(9) 0.0064(9)
C5 0.0332(10) 0.0417(11) 0.0341(10) 0.0045(8) -0.0014(8) 0.0047(8)
C6 0.0300(9) 0.0298(9) 0.0326(9) 0.0001(7) -0.0010(7) 0.0047(7)
C7 0.0324(9) 0.0241(8) 0.0370(10) 0.0008(7) -0.0017(8) 0.0043(7)
C8 0.0366(10) 0.0271(9) 0.0350(10) -0.0012(7) 0.0007(8) -0.0008(7)
C9 0.0403(11) 0.0473(12) 0.0355(10) 0.0001(9) -0.0011(9) 0.0003(9)
C10 0.0545(14) 0.0752(16) 0.0367(11) -0.0002(11) 0.0003(10) -0.0026(12)
C11 0.0548(15) 0.0831(19) 0.0594(16) 0.0046(14) 0.0068(12) 0.0009(13)
C12 0.0410(11) 0.0367(10) 0.0288(9) -0.0006(8) -0.0022(8) -0.0023(8)
C13 0.0362(11) 0.0484(12) 0.0462(11) 0.0132(10) -0.0040(9) 0.0010(9)
C14 0.0363(10) 0.0375(10) 0.0352(10) 0.0011(8) -0.0039(8) -0.0010(8)
C15 0.0353(11) 0.0791(16) 0.0459(12) 0.0185(12) -0.0037(9) -0.0038(11)
C16 0.0438(13) 0.123(3) 0.0580(15) 0.0415(17) -0.0101(12) -0.0002(15)
C17 0.0542(15) 0.099(2) 0.0458(13) 0.0297(14) -0.0038(11) -0.0095(14)
C18 0.0397(12) 0.0757(16) 0.0487(13) 0.0104(12) 0.0070(10) -0.0062(11)
C19 0.0353(11) 0.0569(13) 0.0475(12) 0.0070(10) -0.0018(9) 0.0022(9)
C20 0.0418(11) 0.0317(10) 0.0379(10) 0.0054(8) 0.0058(9) 0.0022(8)
C21 0.0328(9) 0.0344(9) 0.0344(10) 0.0012(8) 0.0034(8) -0.0033(8)
C22 0.0412(11) 0.0426(11) 0.0372(11) 0.0040(9) -0.0012(9) -0.0061(9)
C23 0.0546(13) 0.0496(12) 0.0358(11) -0.0055(9) 0.0065(9) -0.0111(10)
C24 0.0433(11) 0.0400(11) 0.0491(12) -0.0109(9) 0.0133(10) -0.0093(9)
C25 0.0467(12) 0.0359(10) 0.0526(13) 0.0054(9) 0.0043(10) 0.0034(9)
C26 0.0471(12) 0.0405(11) 0.0359(10) 0.0023(8) 0.0038(9) 0.0035(9)
C27 0.0552(15) 0.0434(13) 0.092(2) -0.0112(13) 0.0165(14) 0.0028(11)

loop_
_atom_type_symbol
_atom_type_description
_atom_type_scat_dispersion_real
_atom_type_scat_dispersion_imag
_atom_type_scat_source
C C 0.0033 0.0016 'International Tables Vol C Tables 4.2.6.8 and 6.1.1.4'
H H 0.0000 0.0000 'International Tables Vol C Tables 4.2.6.8 and 6.1.1.4'
N N 0.0061 0.0033 'International Tables Vol C Tables 4.2.6.8 and 6.1.1.4'
O O 0.0106 0.0060 'International Tables Vol C Tables 4.2.6.8 and 6.1.1.4'

loop_
_geom_angle_atom_site_label_1
_geom_angle_atom_site_label_2
_geom_angle_atom_site_label_3
_geom_angle
C4 O1 C1 95.79(14)
C9 O4 C10 118.75(18)
C24 O6 C27 117.6(2)
C7 N1 C20 122.00(16)
C7 N1 C8 115.33(15)
C20 N1 C8 122.43(15)
C12 N2 C13 121.17(17)
C12 N2 H2A 119.4
C13 N2 H2A 119.4
O1 C1 C2 102.16(15)
O1 C1 C8 109.32(15)
C2 C1 C8 128.06(16)
O1 C1 C6 100.43(14)
C2 C1 C6 107.50(15)
C8 C1 C6 106.10(14)
C3 C2 C1 105.04(18)
C3 C2 H2 127.5
C1 C2 H2 127.5
C2 C3 C4 106.14(18)
C2 C3 H3 126.9
C4 C3 H3 126.9
O1 C4 C3 101.93(16)
O1 C4 C5 99.26(15)
C3 C4 C5 108.40(16)
O1 C4 H4 115.1
C3 C4 H4 115.1
C5 C4 H4 115.1
C9 C5 C6 116.10(16)
C9 C5 C4 114.03(17)
C6 C5 C4 100.52(15)
C9 C5 H5 108.6
C6 C5 H5 108.6
C4 C5 H5 108.6
C7 C6 C5 118.54(16)
C7 C6 C1 102.31(14)
C5 C6 C1 101.41(14)
C7 C6 H6 111.2
C5 C6 H6 111.2
C1 C6 H6 111.2
O2 C7 N1 124.99(17)
O2 C7 C6 126.91(17)
N1 C7 C6 108.06(15)
N1 C8 C1 102.22(14)
N1 C8 C12 116.53(15)
C1 C8 C12 112.16(15)
N1 C8 H8 108.5
C1 C8 H8 108.5
C12 C8 H8 108.5
O3 C9 O4 125.0(2)
O3 C9 C5 126.07(19)
O4 C9 C5 108.88(18)
O4 C10 C11 111.6(2)
O4 C10 H10A 109.3
C11 C10 H10A 109.3
O4 C10 H10B 109.3
C11 C10 H10B 109.3
H10A C10 H10B 108.0
C10 C11 H11A 109.5
C10 C11 H11B 109.5
H11A C11 H11B 109.5
C10 C11 H11C 109.5
H11A C11 H11C 109.5
H11B C11 H11C 109.5
O5 C12 N2 124.25(19)
O5 C12 C8 118.27(18)
N2 C12 C8 117.42(16)
N2 C13 C14 115.04(17)
N2 C13 H13A 108.5
C14 C13 H13A 108.5
N2 C13 H13B 108.5
C14 C13 H13B 108.5
H13A C13 H13B 107.5
C19 C14 C15 118.51(19)
C19 C14 C13 124.06(18)
C15 C14 C13 117.41(18)
C16 C15 C14 120.9(2)
C16 C15 H15 119.6
C14 C15 H15 119.6
C15 C16 C17 119.8(2)
C15 C16 H16 120.1
C17 C16 H16 120.1
C18 C17 C16 119.7(2)
C18 C17 H17 120.1
C16 C17 H17 120.1
C17 C18 C19 120.3(2)
C17 C18 H18 119.9
C19 C18 H18 119.9
C14 C19 C18 120.8(2)
C14 C19 H19 119.6
C18 C19 H19 119.6
N1 C20 C21 113.94(15)
N1 C20 H20A 108.8
C21 C20 H20A 108.8
N1 C20 H20B 108.8
C21 C20 H20B 108.8
H20A C20 H20B 107.7
C26 C21 C22 118.23(18)
C26 C21 C20 122.17(17)
C22 C21 C20 119.60(17)
C23 C22 C21 121.3(2)
C23 C22 H22 119.3
C21 C22 H22 119.3
C24 C23 C22 119.8(2)
C24 C23 H23 120.1
C22 C23 H23 120.1
C23 C24 O6 115.55(19)
C23 C24 C25 120.30(19)
O6 C24 C25 124.1(2)
C24 C25 C26 119.3(2)
C24 C25 H25 120.4
C26 C25 H25 120.4
C21 C26 C25 120.98(19)
C21 C26 H26 119.5
C25 C26 H26 119.5
O6 C27 H27A 109.5
O6 C27 H27B 109.5
H27A C27 H27B 109.5
O6 C27 H27C 109.5
H27A C27 H27C 109.5
H27B C27 H27C 109.5

loop_
_geom_bond_atom_site_label_1
_geom_bond_atom_site_label_2
_geom_bond_distance
O1 C4 1.434(2)
O1 C1 1.439(2)
O2 C7 1.223(2)
O3 C9 1.197(3)
O4 C9 1.338(3)
O4 C10 1.447(3)
O5 C12 1.218(2)
O6 C24 1.376(3)
O6 C27 1.413(3)
N1 C7 1.357(2)
N1 C20 1.458(2)
N1 C8 1.467(2)
N2 C12 1.332(2)
N2 C13 1.456(3)
N2 H2A 0.8700
C1 C2 1.505(3)
C1 C8 1.520(3)
C1 C6 1.561(3)
C2 C3 1.319(3)
C2 H2 0.9400
C3 C4 1.515(3)
C3 H3 0.9400
C4 C5 1.567(3)
C4 H4 0.9900
C5 C9 1.498(3)
C5 C6 1.535(3)
C5 H5 0.9900
C6 C7 1.508(3)
C6 H6 0.9900
C8 C12 1.525(3)
C8 H8 0.9900
C10 C11 1.478(4)
C10 H10A 0.9800
C10 H10B 0.9800
C11 H11A 0.9700
C11 H11B 0.9700
C11 H11C 0.9700
C13 C14 1.506(3)
C13 H13A 0.9800
C13 H13B 0.9800
C14 C19 1.379(3)
C14 C15 1.382(3)
C15 C16 1.378(3)
C15 H15 0.9400
C16 C17 1.387(4)
C16 H16 0.9400
C17 C18 1.362(3)
C17 H17 0.9400
C18 C19 1.385(3)
C18 H18 0.9400
C19 H19 0.9400
C20 C21 1.506(3)
C20 H20A 0.9800
C20 H20B 0.9800
C21 C26 1.382(3)
C21 C22 1.387(3)
C22 C23 1.378(3)
C22 H22 0.9400
C23 C24 1.376(3)
C23 H23 0.9400
C24 C25 1.380(3)
C25 C26 1.398(3)
C25 H25 0.9400
C26 H26 0.9400
C27 H27A 0.9700
C27 H27B 0.9700
C27 H27C 0.9700

loop_
_geom_hbond_atom_site_label_D
_geom_hbond_atom_site_label_H
_geom_hbond_atom_site_label_A
_geom_hbond_distance_DH
_geom_hbond_distance_HA
_geom_hbond_distance_DA
_geom_hbond_angle_DHA
_geom_hbond_site_symmetry_A
N2 H2A O2 0.87 2.06 2.898(2) 162.6 5_766

loop_
_geom_torsion_atom_site_label_1
_geom_torsion_atom_site_label_2
_geom_torsion_atom_site_label_3
_geom_torsion_atom_site_label_4
_geom_torsion
C4 O1 C1 C2 -50.58(17)
C4 O1 C1 C8 171.36(15)
C4 O1 C1 C6 60.05(16)
O1 C1 C2 C3 33.9(2)
C8 C1 C2 C3 160.66(19)
C6 C1 C2 C3 -71.3(2)
C1 C2 C3 C4 -2.1(2)
C1 O1 C4 C3 48.85(17)
C1 O1 C4 C5 -62.33(16)
C2 C3 C4 O1 -30.3(2)
C2 C3 C4 C5 73.8(2)
O1 C4 C5 C9 164.82(16)
C3 C4 C5 C9 58.9(2)
O1 C4 C5 C6 39.88(17)
C3 C4 C5 C6 -66.08(19)
C9 C5 C6 C7 121.97(19)
C4 C5 C6 C7 -114.51(18)
C9 C5 C6 C1 -127.09(18)
C4 C5 C6 C1 -3.57(18)
O1 C1 C6 C7 89.27(15)
C2 C1 C6 C7 -164.32(15)
C8 C1 C6 C7 -24.52(18)
O1 C1 C6 C5 -33.62(17)
C2 C1 C6 C5 72.79(17)
C8 C1 C6 C5 -147.40(15)
C20 N1 C7 O2 -0.5(3)
C8 N1 C7 O2 174.02(16)
C20 N1 C7 C6 177.29(15)
C8 N1 C7 C6 -8.2(2)
C5 C6 C7 O2 -51.8(3)
C1 C6 C7 O2 -162.27(18)
C5 C6 C7 N1 130.40(17)
C1 C6 C7 N1 19.96(18)
C7 N1 C8 C1 -7.9(2)
C20 N1 C8 C1 166.65(15)
C7 N1 C8 C12 114.76(18)
C20 N1 C8 C12 -70.7(2)
O1 C1 C8 N1 -87.58(16)
C2 C1 C8 N1 148.51(18)
C6 C1 C8 N1 19.93(18)
O1 C1 C8 C12 146.86(15)
C2 C1 C8 C12 22.9(3)
C6 C1 C8 C12 -105.63(17)
C10 O4 C9 O3 2.2(3)
C10 O4 C9 C5 -179.22(18)
C6 C5 C9 O3 -17.5(3)
C4 C5 C9 O3 -133.6(2)
C6 C5 C9 O4 163.94(17)
C4 C5 C9 O4 47.8(2)
C9 O4 C10 C11 84.7(3)
C13 N2 C12 O5 0.6(3)
C13 N2 C12 C8 -176.30(17)
N1 C8 C12 O5 159.13(18)
C1 C8 C12 O5 -83.6(2)
N1 C8 C12 N2 -23.8(2)
C1 C8 C12 N2 93.5(2)
C12 N2 C13 C14 -113.6(2)
N2 C13 C14 C19 -2.0(3)
N2 C13 C14 C15 179.5(2)
C19 C14 C15 C16 0.3(4)
C13 C14 C15 C16 178.9(2)
C14 C15 C16 C17 0.1(5)
C15 C16 C17 C18 -0.3(5)
C16 C17 C18 C19 0.2(5)
C15 C14 C19 C18 -0.5(3)
C13 C14 C19 C18 -179.0(2)
C17 C18 C19 C14 0.2(4)
C7 N1 C20 C21 121.97(19)
C8 N1 C20 C21 -52.2(2)
N1 C20 C21 C26 -43.2(3)
N1 C20 C21 C22 137.08(19)
C26 C21 C22 C23 0.2(3)
C20 C21 C22 C23 179.92(19)
C21 C22 C23 C24 0.6(3)
C22 C23 C24 O6 178.19(19)
C22 C23 C24 C25 -1.1(3)
C27 O6 C24 C23 179.4(2)
C27 O6 C24 C25 -1.3(3)
C23 C24 C25 C26 0.8(3)
O6 C24 C25 C26 -178.5(2)
C22 C21 C26 C25 -0.5(3)
C20 C21 C26 C25 179.77(19)
C24 C25 C26 C21 0.0(3)

loop_
_cod_related_entry_id
_cod_related_entry_database
_cod_related_entry_code
1 ChemSpider 5142304
